data_9005622
loop_
_publ_author_name
'Krivovichev, S. V.'
'Armbruster, T.'
'Yakovenchuk, V. N.'
'Pakhomovsky, Y. A.'
'Men'shikov, Y. P.'

_publ_section_title
;
 Crystal structures of lamprophyllite-2M and lamprophyllite-2O
 from the Lovozero alkaline massif, Kola peninsula, Russia
 Note: displacement factors have been altered by Krivovichev, November 2003
;
_journal_name_full 'European Journal of Mineralogy'
_journal_page_first 711
_journal_page_last 718
_journal_paper_doi 10.1127/0935-1221/2003/0015-0711
_journal_volume 15
_journal_year 2003
_chemical_compound_source 'Lovozero alkaline massif, Kola peninsula, Russia'
_chemical_formula_sum 'Na3 O18 Si4 Sr2 Ti3'
_chemical_name_mineral Lamprophyllite
_space_group_IT_number 12
_symmetry_space_group_name_Hall '-C 2y'
_symmetry_space_group_name_H-M 'C 1 2/m 1'
_cell_angle_alpha 90
_cell_angle_beta 96.797
_cell_angle_gamma 90
_cell_length_a 19.215
_cell_length_b 7.061
_cell_length_c 5.3719
_cell_formula_units_Z 2
_cell_volume 723.721
_database_code_amcsd 0007012
_exptl_crystal_density_diffrn 3.617
_cod_original_formula_sum 'Ti3 Si4 Na3 Sr2 O18'
_cod_database_code 9005622

loop_
_space_group_symop_operation_xyz
x,y,z
1/2+x,1/2+y,z
x,-y,z
1/2+x,1/2-y,z
-x,y,-z
1/2-x,1/2+y,-z
-x,-y,-z
1/2-x,1/2-y,-z

loop_
_atom_site_aniso_label
_atom_site_aniso_U_11
_atom_site_aniso_U_22
_atom_site_aniso_U_33
_atom_site_aniso_U_12
_atom_site_aniso_U_13
_atom_site_aniso_U_23
Ti(1) 0.00740 0.00460 0.00450 0.00000 0.00000 0.00000
Ti(2) 0.02880 0.00500 0.03390 0.00000 -0.02220 0.00000
Si 0.01030 0.00510 0.00780 0.00100 0.00000 0.00040
Na(1) 0.01460 0.00770 0.00850 0.00000 0.00270 0.00000
Na(2) 0.01900 0.01700 0.01720 0.00000 0.00620 0.00000
Sr 0.02140 0.01280 0.01160 0.00000 0.00090 0.00000
O(1) 0.01600 0.01400 0.02200 0.00000 0.00500 0.00000
O(2) 0.01550 0.01580 0.01460 -0.00280 -0.00050 0.00610
O(3) 0.01270 0.01380 0.01660 -0.00210 0.00280 -0.00540
O(4) 0.01300 0.00500 0.01500 0.00000 -0.00130 0.00000
O(5) 0.00920 0.00870 0.01980 0.00050 -0.00010 -0.00180
O(6) 0.01200 0.03500 0.01300 0.00000 0.00020 0.00000

loop_
_atom_site_label
_atom_site_fract_x
_atom_site_fract_y
_atom_site_fract_z
_atom_site_U_iso_or_equiv
Ti(1) 0.15057 0.00000 0.70775 0.00560
Ti(2) 0.00000 0.50000 0.00000 0.02460
Si 0.14390 0.28459 0.20490 0.00780
Na(1) 0.00000 0.25900 0.50000 0.01020
Na(2) 0.00000 0.00000 0.00000 0.01740
Sr 0.28418 0.00000 0.26213 0.01530
O(1) 0.44250 0.00000 0.27580 0.01690
O(2) 0.17480 0.18890 0.46740 0.01550
O(3) 0.17532 0.18750 0.97120 0.01430
O(4) 0.17770 0.50000 0.22000 0.01130
O(5) 0.05951 0.29650 0.17250 0.01270
O(6) 0.06230 0.00000 0.66770 0.02000

loop_
_cod_related_entry_id
_cod_related_entry_database
_cod_related_entry_code
1 AMCSD 0007012
